data_4332909
loop_
_publ_author_name
'Zhao, Yonggang'
'Lin, Zhihua'
'He, Cheng'
'Wu, Hongmei'
'Duan, Chunying'

_publ_section_title
;
 A &#x201C;Turn-On&#x201D; Fluorescent Sensor for Selective Hg(II)
 Detection in Aqueous Media Based on Metal-Induced Dye Formation
;
_journal_issue 25
_journal_name_full 'Inorganic Chemistry'
_journal_page_first 10013
_journal_page_last 10015
_journal_paper_doi 10.1021/ic061067b
_journal_volume 45
_journal_year 2006
_chemical_formula_sum 'C23 H16 Cl2 Hg N8'
_chemical_formula_weight 675.93
_chemical_name_systematic
; 
 ? 
;
_space_group_IT_number 14
_symmetry_cell_setting monoclinic
_symmetry_space_group_name_Hall '-P 2ybc'
_symmetry_space_group_name_H-M 'P 1 21/c 1'
_atom_sites_solution_hydrogens geom
_atom_sites_solution_primary direct
_atom_sites_solution_secondary difmap
_audit_creation_method SHELXL-97
_cell_angle_alpha 90.00
_cell_angle_beta 107.09(1)
_cell_angle_gamma 90.00
_cell_formula_units_Z 4
_cell_length_a 10.558(1)
_cell_length_b 14.587(1)
_cell_length_c 15.360(1)
_cell_measurement_temperature 298(2)
_cell_volume 2261.1(3)
_computing_cell_refinement 'Bruker SMART'
_computing_data_collection 'Bruker SMART'
_computing_data_reduction 'Bruker SAINT'
_computing_molecular_graphics 'Bruker SHELXTL'
_computing_publication_material 'Bruker SHELXTL'
_computing_structure_refinement 'Bruker SHELXTL'
_computing_structure_solution 'Bruker SHELXTL'
_diffrn_ambient_temperature 298(2)
_diffrn_measured_fraction_theta_full 0.988
_diffrn_measured_fraction_theta_max 0.988
_diffrn_measurement_device_type 'CCD area detector'
_diffrn_measurement_method 'phi and omega scans'
_diffrn_radiation_monochromator graphite
_diffrn_radiation_source 'fine-focus sealed tube'
_diffrn_radiation_type MoK\a
_diffrn_radiation_wavelength 0.71073
_diffrn_reflns_av_R_equivalents 0.0417
_diffrn_reflns_av_sigmaI/netI 0.0735
_diffrn_reflns_limit_h_max 12
_diffrn_reflns_limit_h_min -13
_diffrn_reflns_limit_k_max 17
_diffrn_reflns_limit_k_min 0
_diffrn_reflns_limit_l_max 18
_diffrn_reflns_limit_l_min 0
_diffrn_reflns_number 8330
_diffrn_reflns_theta_full 26.00
_diffrn_reflns_theta_max 26.00
_diffrn_reflns_theta_min 1.97
_exptl_absorpt_coefficient_mu 7.074
_exptl_absorpt_correction_T_max 0.501
_exptl_absorpt_correction_T_min 0.252
_exptl_absorpt_correction_type empirical
_exptl_absorpt_process_details sadabs
_exptl_crystal_colour red
_exptl_crystal_density_diffrn 1.986
_exptl_crystal_density_method 'not measured'
_exptl_crystal_description block
_exptl_crystal_F_000 1296
_exptl_crystal_size_max 0.20
_exptl_crystal_size_mid 0.10
_exptl_crystal_size_min 0.10
_refine_diff_density_max 1.252
_refine_diff_density_min -1.848
_refine_diff_density_rms 0.142
_refine_ls_extinction_method none
_refine_ls_goodness_of_fit_ref 1.010
_refine_ls_hydrogen_treatment mixed
_refine_ls_matrix_type full
_refine_ls_number_parameters 308
_refine_ls_number_reflns 4379
_refine_ls_number_restraints 0
_refine_ls_restrained_S_all 1.010
_refine_ls_R_factor_all 0.0707
_refine_ls_R_factor_gt 0.0462
_refine_ls_shift/su_max 0.001
_refine_ls_shift/su_mean 0.000
_refine_ls_structure_factor_coef Fsqd
_refine_ls_weighting_details 'calc w=1/[\s^2^(Fo^2^)+(0.0400P)^2^+0.0000P] where P=(Fo^2^+2Fc^2^)/3'
_refine_ls_weighting_scheme calc
_refine_ls_wR_factor_gt 0.0858
_refine_ls_wR_factor_ref 0.0899
_reflns_number_gt 3145
_reflns_number_total 4379
_reflns_threshold_expression >2sigma(I)
_cod_data_source_file ic061067bsup2.cif
_cod_data_source_block dhgl15
_cod_depositor_comments
;
The following automatic conversions were performed:

'_symmetry_cell_setting' value 'Monoclinic' changed to 'monoclinic'
according to /home/saulius/struct/CIF-dictionaries/cif_core.dic
dictionary named 'cif_core.dic' version 2.4.2 from 2011-04-26.

Automatic conversion script
Id: cif_fix_values 1891 2012-01-12 08:04:46Z andrius 
;
_cod_original_sg_symbol_H-M P2(1)/c
_cod_database_code 4332909

loop_
_symmetry_equiv_pos_as_xyz
'x, y, z'
'-x, y+1/2, -z+1/2'
'-x, -y, -z'
'x, -y-1/2, z-1/2'

loop_
_atom_site_label
_atom_site_type_symbol
_atom_site_fract_x
_atom_site_fract_y
_atom_site_fract_z
_atom_site_U_iso_or_equiv
_atom_site_adp_type
_atom_site_occupancy
_atom_site_symmetry_multiplicity
_atom_site_calc_flag
_atom_site_refinement_flags
C1 C 0.0683(5) 0.7563(4) 0.3071(4) 0.0515(14) Uani 1 1 d .
H1A H -0.0075 0.7316 0.2667 0.062 Uiso 1 1 calc R
Hg1 Hg 0.193500(19) 0.549400(13) 0.288081(13) 0.04274(5) Uani 1 1 d .
Cl1 Cl 0.10832(12) 0.55823(10) 0.12255(9) 0.0499(3) Uani 1 1 d .
Cl2 Cl 0.07452(11) 0.46262(9) 0.37485(8) 0.0453(3) Uani 1 1 d .
N1 N 0.1896(4) 0.7105(3) 0.3230(3) 0.0504(12) Uani 1 1 d .
N2 N 0.5599(4) 0.8278(3) 0.4004(3) 0.0455(11) Uani 1 1 d .
N3 N 0.3998(4) 0.6030(3) 0.3777(3) 0.0416(10) Uani 1 1 d .
N4 N 0.5243(5) 0.5569(3) 0.3980(3) 0.0565(13) Uani 1 1 d .
H4B H 0.5771 0.5835 0.3688 0.068 Uiso 1 1 d R
N5 N 0.3740(4) 0.4479(4) 0.3090(3) 0.0524(12) Uani 1 1 d .
N6 N 0.3494(4) 0.3566(3) 0.2866(3) 0.0483(12) Uani 1 1 d .
N7 N 0.6853(4) 0.2581(3) 0.3640(3) 0.0497(13) Uani 1 1 d .
N8 N 0.4555(4) 0.1320(3) 0.3438(3) 0.0416(10) Uani 1 1 d .
C2 C 0.0605(5) 0.8382(4) 0.3511(4) 0.0538(15) Uani 1 1 d .
H2A H -0.0205 0.8679 0.3406 0.065 Uiso 1 1 calc R
C3 C 0.1741(5) 0.8757(4) 0.4111(4) 0.0462(14) Uani 1 1 d .
H3A H 0.1687 0.9306 0.4405 0.055 Uiso 1 1 calc R
C4 C 0.2964(5) 0.8313(3) 0.4273(3) 0.0382(12) Uani 1 1 d .
H4A H 0.3726 0.8570 0.4664 0.046 Uiso 1 1 calc R
C5 C 0.3025(5) 0.7470(4) 0.3836(3) 0.0408(12) Uani 1 1 d .
C6 C 0.4224(5) 0.6945(4) 0.4002(3) 0.0447(14) Uani 1 1 d .
C7 C 0.5506(5) 0.7417(4) 0.4379(3) 0.0415(12) Uani 1 1 d .
C8 C 0.6565(5) 0.7070(4) 0.5057(4) 0.0494(12) Uani 1 1 d .
H8A H 0.6507 0.6498 0.5310 0.059 Uiso 1 1 calc R
C9 C 0.7720(5) 0.7587(4) 0.5359(4) 0.0497(15) Uani 1 1 d .
H9A H 0.8435 0.7359 0.5818 0.060 Uiso 1 1 calc R
C10 C 0.7816(5) 0.8441(4) 0.4981(4) 0.0463(13) Uani 1 1 d .
H10A H 0.8598 0.8776 0.5184 0.056 Uiso 1 1 calc R
C11 C 0.6754(5) 0.8796(4) 0.4304(4) 0.0478(14) Uani 1 1 d .
H11A H 0.6811 0.9370 0.4055 0.057 Uiso 1 1 calc R
C12 C 0.4941(5) 0.4682(4) 0.3679(3) 0.0409(12) Uani 1 1 d .
C13 C 0.8105(5) 0.2868(4) 0.4116(4) 0.0433(13) Uani 1 1 d .
H13A H 0.8817 0.2468 0.4197 0.052 Uiso 1 1 calc R
C14 C 0.8319(5) 0.3747(4) 0.4477(4) 0.0473(14) Uani 1 1 d .
H14A H 0.9172 0.3933 0.4796 0.057 Uiso 1 1 calc R
C15 C 0.7246(5) 0.4360(4) 0.4360(4) 0.0486(14) Uani 1 1 d .
H15A H 0.7379 0.4950 0.4599 0.058 Uiso 1 1 calc R
C16 C 0.5989(5) 0.4058(3) 0.3880(3) 0.0388(12) Uani 1 1 d .
C17 C 0.5781(5) 0.3167(3) 0.3522(3) 0.0353(11) Uani 1 1 d .
C18 C 0.4511(5) 0.2969(4) 0.3098(3) 0.0402(12) Uani 1 1 d .
C19 C 0.3869(4) 0.2031(4) 0.2882(3) 0.0412(11) Uani 1 1 d .
C20 C 0.2712(5) 0.1839(4) 0.2204(4) 0.0551(15) Uani 1 1 d .
H20A H 0.2255 0.2307 0.1832 0.066 Uiso 1 1 calc R
C21 C 0.2231(5) 0.0949(4) 0.2075(4) 0.0524(15) Uani 1 1 d .
H21A H 0.1461 0.0822 0.1609 0.063 Uiso 1 1 calc R
C22 C 0.2900(5) 0.0234(5) 0.2645(4) 0.0567(17) Uani 1 1 d .
H22A H 0.2571 -0.0362 0.2567 0.068 Uiso 1 1 calc R
C23 C 0.4053(5) 0.0437(4) 0.3319(4) 0.0443(12) Uani 1 1 d .
H23A H 0.4502 -0.0027 0.3701 0.053 Uiso 1 1 calc R

loop_
_atom_site_aniso_label
_atom_site_aniso_U_11
_atom_site_aniso_U_22
_atom_site_aniso_U_33
_atom_site_aniso_U_23
_atom_site_aniso_U_13
_atom_site_aniso_U_12
C1 0.044(2) 0.064(3) 0.047(3) 0.009(3) 0.015(2) 0.024(2)
Hg1 0.04745(9) 0.03924(9) 0.04733(9) 0.00178(9) 0.02296(7) 0.00106(9)
Cl1 0.0421(5) 0.0597(7) 0.0419(6) 0.0119(6) 0.0028(5) -0.0103(6)
Cl2 0.0439(5) 0.0512(7) 0.0434(6) 0.0150(5) 0.0166(5) 0.0056(5)
N1 0.044(2) 0.050(3) 0.046(2) -0.004(2) -0.0038(19) -0.015(2)
N2 0.0373(19) 0.041(2) 0.058(2) 0.011(2) 0.0128(18) -0.0015(17)
N3 0.054(2) 0.0288(19) 0.046(2) 0.0086(16) 0.0206(18) -0.0018(17)
N4 0.070(3) 0.048(3) 0.044(2) 0.001(2) 0.004(2) 0.028(2)
N5 0.0388(19) 0.066(3) 0.046(2) 0.018(2) 0.0038(18) -0.020(2)
N6 0.043(2) 0.045(2) 0.038(2) -0.0164(18) -0.0174(18) 0.0235(19)
N7 0.041(2) 0.043(2) 0.049(3) 0.012(2) -0.013(2) -0.0058(19)
N8 0.0408(18) 0.035(2) 0.049(2) 0.0017(18) 0.0126(17) -0.0140(17)
C2 0.045(3) 0.058(3) 0.055(3) 0.024(3) 0.011(2) 0.008(3)
C3 0.040(2) 0.046(3) 0.044(3) 0.001(2) -0.001(2) 0.011(2)
C4 0.044(2) 0.036(2) 0.036(2) 0.0156(19) 0.0126(19) 0.013(2)
C5 0.045(2) 0.048(3) 0.037(2) 0.011(2) 0.0251(18) 0.009(2)
C6 0.047(3) 0.036(3) 0.034(2) 0.000(2) -0.015(2) 0.004(2)
C7 0.046(2) 0.044(3) 0.030(2) 0.011(2) 0.0049(19) -0.001(2)
C8 0.062(2) 0.045(3) 0.062(3) -0.013(2) 0.050(2) -0.008(2)
C9 0.048(3) 0.039(3) 0.048(3) -0.016(2) -0.007(2) 0.003(2)
C10 0.039(2) 0.053(3) 0.045(3) 0.008(2) 0.011(2) 0.017(2)
C11 0.046(2) 0.061(3) 0.043(3) -0.011(2) 0.023(2) -0.004(2)
C12 0.035(2) 0.045(3) 0.035(2) 0.016(2) -0.0004(19) 0.015(2)
C13 0.037(2) 0.043(3) 0.049(3) 0.013(2) 0.012(2) 0.006(2)
C14 0.034(2) 0.059(3) 0.053(3) 0.003(3) 0.019(2) -0.007(2)
C15 0.047(3) 0.043(3) 0.048(3) 0.001(2) 0.001(2) 0.006(2)
C16 0.051(2) 0.026(2) 0.038(2) -0.0046(18) 0.010(2) 0.013(2)
C17 0.042(2) 0.034(2) 0.033(2) -0.0065(18) 0.0153(18) -0.0044(19)
C18 0.050(2) 0.045(2) 0.022(2) 0.0049(19) 0.0051(18) 0.028(2)
C19 0.0387(19) 0.046(3) 0.051(2) 0.014(2) 0.0303(18) 0.012(2)
C20 0.041(2) 0.053(3) 0.073(3) 0.042(3) 0.020(2) 0.026(2)
C21 0.043(3) 0.051(3) 0.059(3) 0.010(3) 0.008(3) 0.017(2)
C22 0.040(3) 0.076(4) 0.041(3) -0.001(3) -0.008(2) -0.015(3)
C23 0.049(2) 0.037(2) 0.051(3) 0.000(2) 0.022(2) -0.021(2)

loop_
_atom_type_symbol
_atom_type_description
_atom_type_scat_dispersion_real
_atom_type_scat_dispersion_imag
_atom_type_scat_source
C C 0.0033 0.0016 'International Tables Vol C Tables 4.2.6.8 and 6.1.1.4'
H H 0.0000 0.0000 'International Tables Vol C Tables 4.2.6.8 and 6.1.1.4'
N N 0.0061 0.0033 'International Tables Vol C Tables 4.2.6.8 and 6.1.1.4'
Cl Cl 0.1484 0.1585 'International Tables Vol C Tables 4.2.6.8 and 6.1.1.4'
Hg Hg -2.3894 9.2266 'International Tables Vol C Tables 4.2.6.8 and 6.1.1.4'

loop_
_geom_angle_atom_site_label_1
_geom_angle_atom_site_label_2
_geom_angle_atom_site_label_3
_geom_angle
C2 C1 N1 120.6(5)
C2 C1 H1A 119.7
N1 C1 H1A 119.7
N3 Hg1 N5 63.57(15)
N3 Hg1 N1 67.56(14)
N5 Hg1 N1 130.28(15)
N3 Hg1 Cl2 113.06(11)
N5 Hg1 Cl2 97.20(11)
N1 Hg1 Cl2 109.81(13)
N3 Hg1 Cl1 126.11(11)
N5 Hg1 Cl1 102.16(12)
N1 Hg1 Cl1 98.93(12)
Cl2 Hg1 Cl1 120.41(4)
C5 N1 C1 119.8(5)
C5 N1 Hg1 117.1(3)
C1 N1 Hg1 120.0(3)
C11 N2 C7 120.8(4)
C6 N3 N4 108.6(4)
C6 N3 Hg1 122.1(3)
N4 N3 Hg1 127.6(3)
C12 N4 N3 105.1(4)
C12 N4 H4B 110.7
N3 N4 H4B 110.7
C12 N5 N6 116.5(4)
C12 N5 Hg1 120.9(4)
N6 N5 Hg1 119.1(3)
C18 N6 N5 118.7(4)
C13 N7 C17 120.2(5)
C23 N8 C19 119.9(4)
C1 C2 C3 119.8(5)
C1 C2 H2A 120.1
C3 C2 H2A 120.1
C2 C3 C4 120.4(5)
C2 C3 H3A 119.8
C4 C3 H3A 119.8
C3 C4 C5 119.1(4)
C3 C4 H4A 120.4
C5 C4 H4A 120.4
N1 C5 C4 120.2(4)
N1 C5 C6 117.1(5)
C4 C5 C6 122.7(4)
N3 C6 C5 113.1(5)
N3 C6 C7 128.3(5)
C5 C6 C7 118.7(5)
C8 C7 N2 120.1(5)
C8 C7 C6 124.8(5)
N2 C7 C6 115.1(4)
C7 C8 C9 119.3(5)
C7 C8 H8A 120.4
C9 C8 H8A 120.4
C10 C9 C8 120.7(5)
C10 C9 H9A 119.7
C8 C9 H9A 119.7
C11 C10 C9 120.4(5)
C11 C10 H10A 119.8
C9 C10 H10A 119.8
C10 C11 N2 118.8(6)
C10 C11 H11A 120.6
N2 C11 H11A 120.6
N5 C12 N4 120.5(4)
N5 C12 C16 122.0(5)
N4 C12 C16 116.5(4)
N7 C13 C14 120.8(5)
N7 C13 H13A 119.6
C14 C13 H13A 119.6
C13 C14 C15 120.2(5)
C13 C14 H14A 119.9
C15 C14 H14A 119.9
C16 C15 C14 118.3(5)
C16 C15 H15A 120.9
C14 C15 H15A 120.9
C15 C16 C12 118.9(5)
C15 C16 C17 121.1(5)
C12 C16 C17 119.6(5)
C18 C17 N7 126.4(5)
C18 C17 C16 114.2(4)
N7 C17 C16 119.5(4)
C17 C18 N6 126.6(5)
C17 C18 C19 128.3(4)
N6 C18 C19 104.7(4)
C20 C19 N8 119.6(5)
C20 C19 C18 125.9(4)
N8 C19 C18 114.5(4)
C19 C20 C21 120.2(5)
C19 C20 H20A 119.9
C21 C20 H20A 119.9
C20 C21 C22 120.6(5)
C20 C21 H21A 119.7
C22 C21 H21A 119.7
C23 C22 C21 118.5(6)
C23 C22 H22A 120.7
C21 C22 H22A 120.7
C22 C23 N8 121.3(5)
C22 C23 H23A 119.4
N8 C23 H23A 119.4

loop_
_geom_bond_atom_site_label_1
_geom_bond_atom_site_label_2
_geom_bond_distance
C1 C2 1.386(9)
C1 N1 1.400(7)
C1 H1A 0.9300
Hg1 N3 2.342(4)
Hg1 N5 2.360(5)
Hg1 N1 2.414(5)
Hg1 Cl2 2.4374(13)
Hg1 Cl1 2.4384(13)
N1 C5 1.384(6)
N2 C11 1.393(7)
N2 C7 1.396(7)
N3 C6 1.383(7)
N3 N4 1.427(6)
N4 C12 1.380(7)
N4 H4B 0.8999
N5 C12 1.356(6)
N5 N6 1.382(7)
N6 C18 1.346(6)
N7 C13 1.374(6)
N7 C17 1.387(7)
N8 C23 1.384(6)
N8 C19 1.403(6)
C2 C3 1.392(8)
C2 H2A 0.9300
C3 C4 1.399(7)
C3 H3A 0.9300
C4 C5 1.412(7)
C4 H4A 0.9300
C5 C6 1.436(7)
C6 C7 1.477(7)
C7 C8 1.381(7)
C8 C9 1.392(7)
C8 H8A 0.9300
C9 C10 1.391(8)
C9 H9A 0.9300
C10 C11 1.387(7)
C10 H10A 0.9300
C11 H11A 0.9300
C12 C16 1.395(7)
C13 C14 1.390(8)
C13 H13A 0.9300
C14 C15 1.413(8)
C14 H14A 0.9300
C15 C16 1.387(7)
C15 H15A 0.9300
C16 C17 1.403(7)
C17 C18 1.339(7)
C18 C19 1.520(8)
C19 C20 1.381(7)
C20 C21 1.387(8)
C20 H20A 0.9300
C21 C22 1.410(9)
C21 H21A 0.9300
C22 C23 1.379(7)
C22 H22A 0.9300
C23 H23A 0.9300
